data_7020328
loop_
_publ_author_name
'Safko, Jason P.'
'Kuperstock, Jacob E.'
'McCullough, Shannon M.'
'Noviello, Andrew M.'
'Li, Xiaobo'
'Killarney, James P.'
'Murphy, Caitlin'
'Patterson, Howard H.'
'Bayse, Craig A.'
'Pike, Robert D.'

_publ_section_title
;
 Network formation and photoluminescence in copper(I) halide complexes
 with substituted piperazine ligands.
;
_journal_issue 38
_journal_name_full 'Dalton transactions (Cambridge, England : 2003)'
_journal_page_first 11663
_journal_page_last 11674
_journal_paper_doi 10.1039/c2dt31241g
_journal_volume 41
_journal_year 2012
_chemical_formula_moiety 'C12 H28 Br4 Cu4 N4'
_chemical_formula_sum 'C12 H28 Br4 Cu4 N4'
_chemical_formula_weight 802.18
_chemical_name_systematic
;
?
;
_space_group_IT_number 15
_symmetry_cell_setting monoclinic
_symmetry_space_group_name_Hall '-C 2yc'
_symmetry_space_group_name_H-M 'C 1 2/c 1'
_atom_sites_solution_hydrogens geom
_atom_sites_solution_primary direct
_atom_sites_solution_secondary difmap
_audit_creation_method SHELXL-97
_cell_angle_alpha 90.00
_cell_angle_beta 121.9660(10)
_cell_angle_gamma 90.00
_cell_formula_units_Z 8
_cell_length_a 26.2013(6)
_cell_length_b 14.0499(3)
_cell_length_c 13.9931(3)
_cell_measurement_reflns_used 9886
_cell_measurement_temperature 100(2)
_cell_measurement_theta_max 67.55
_cell_measurement_theta_min 3.98
_cell_volume 4370.10(17)
_computing_cell_refinement 'SAINTPLUS (Bruker AXS, 2004)'
_computing_data_collection 'APEX2 (Bruker AXS, 2004)'
_computing_data_reduction SAINTPLUS
_computing_molecular_graphics 'ORTEP3 (Farrugia, 1997)'
_computing_publication_material 'SHELXL97 (Sheldrick, 1997)'
_computing_structure_refinement 'XSHELL (Bruker, 2004)'
_computing_structure_solution 'SHELXS97 (Sheldrick, 1997)'
_diffrn_ambient_temperature 100(2)
_diffrn_measured_fraction_theta_full 0.979
_diffrn_measured_fraction_theta_max 0.979
_diffrn_measurement_device_type 'Bruker SMART Apex II CCD'
_diffrn_measurement_method '\w and \y'
_diffrn_radiation_monochromator graphite
_diffrn_radiation_source 'fine-focus sealed tube'
_diffrn_radiation_type CuK\a
_diffrn_radiation_wavelength 1.54178
_diffrn_reflns_av_R_equivalents 0.0246
_diffrn_reflns_av_sigmaI/netI 0.0218
_diffrn_reflns_limit_h_max 31
_diffrn_reflns_limit_h_min -27
_diffrn_reflns_limit_k_max 16
_diffrn_reflns_limit_k_min -15
_diffrn_reflns_limit_l_max 15
_diffrn_reflns_limit_l_min -16
_diffrn_reflns_number 10860
_diffrn_reflns_theta_full 66.99
_diffrn_reflns_theta_max 66.99
_diffrn_reflns_theta_min 3.72
_diffrn_standards_number 0
_exptl_absorpt_coefficient_mu 12.973
_exptl_absorpt_correction_T_max 0.6107
_exptl_absorpt_correction_T_min 0.2449
_exptl_absorpt_correction_type numerical
_exptl_absorpt_process_details 'SADABS (Sheldrick, 2004)'
_exptl_crystal_colour colorless
_exptl_crystal_density_diffrn 2.438
_exptl_crystal_density_method 'not measured'
_exptl_crystal_description prism
_exptl_crystal_F_000 3072
_exptl_crystal_size_max 0.22
_exptl_crystal_size_mid 0.11
_exptl_crystal_size_min 0.05
_refine_diff_density_max 0.426
_refine_diff_density_min -0.668
_refine_diff_density_rms 0.131
_refine_ls_extinction_method none
_refine_ls_goodness_of_fit_ref 1.185
_refine_ls_hydrogen_treatment constr
_refine_ls_matrix_type full
_refine_ls_number_parameters 221
_refine_ls_number_reflns 3825
_refine_ls_number_restraints 0
_refine_ls_restrained_S_all 1.185
_refine_ls_R_factor_all 0.0219
_refine_ls_R_factor_gt 0.0198
_refine_ls_shift/su_max 0.001
_refine_ls_shift/su_mean 0.000
_refine_ls_structure_factor_coef Fsqd
_refine_ls_weighting_details 'calc w=1/[\s^2^(Fo^2^)+(0.0174P)^2^+4.8568P] where P=(Fo^2^+2Fc^2^)/3'
_refine_ls_weighting_scheme calc
_refine_ls_wR_factor_gt 0.0446
_refine_ls_wR_factor_ref 0.0453
_reflns_number_gt 3632
_reflns_number_total 3825
_reflns_threshold_expression >2sigma(I)
_cod_data_source_file c2dt31241g.txt
_cod_data_source_block c2onc
_cod_original_sg_symbol_H-M C2/c
_cod_database_code 7020328

loop_
_symmetry_equiv_pos_as_xyz
'x, y, z'
'-x, y, -z+1/2'
'x+1/2, y+1/2, z'
'-x+1/2, y+1/2, -z+1/2'
'-x, -y, -z'
'x, -y, z-1/2'
'-x+1/2, -y+1/2, -z'
'x+1/2, -y+1/2, z-1/2'

loop_
_atom_site_label
_atom_site_type_symbol
_atom_site_fract_x
_atom_site_fract_y
_atom_site_fract_z
_atom_site_U_iso_or_equiv
_atom_site_adp_type
_atom_site_occupancy
_atom_site_symmetry_multiplicity
_atom_site_calc_flag
_atom_site_refinement_flags
Br1 Br 0.077314(12) 0.251606(18) 0.24506(2) 0.01342(7) Uani 1 1 d .
Br2 Br 0.053139(12) 0.272896(19) -0.08571(2) 0.01328(7) Uani 1 1 d .
Br3 Br 0.169039(11) 0.081454(18) 0.16530(2) 0.01257(7) Uani 1 1 d .
Br4 Br 0.197591(12) 0.385909(18) 0.17779(2) 0.01305(7) Uani 1 1 d .
Cu1 Cu 0.070497(17) 0.16682(3) 0.07784(3) 0.01478(9) Uani 1 1 d .
Cu2 Cu 0.087733(17) 0.35147(3) 0.10005(3) 0.01507(9) Uani 1 1 d .
Cu3 Cu 0.176876(17) 0.23907(3) 0.26229(3) 0.01414(9) Uani 1 1 d .
Cu4 Cu 0.161685(18) 0.23674(3) 0.06021(3) 0.01468(9) Uani 1 1 d .
N1 N -0.01356(9) 0.09998(15) 0.00095(18) 0.0139(5) Uani 1 1 d .
N2 N 0.05084(10) 0.47885(15) 0.11380(18) 0.0146(5) Uani 1 1 d .
N3 N 0.26128(10) 0.22485(15) 0.41183(18) 0.0122(4) Uani 1 1 d .
N4 N 0.19895(10) 0.18731(16) -0.03095(18) 0.0147(5) Uani 1 1 d .
C1 C -0.01646(12) 0.03030(19) 0.0770(2) 0.0159(6) Uani 1 1 d .
H1A H -0.0578 0.0047 0.0408 0.019 Uiso 1 1 calc R
H1B H -0.0067 0.0624 0.1477 0.019 Uiso 1 1 calc R
C2 C 0.02702(12) -0.05045(18) 0.1038(2) 0.0158(6) Uani 1 1 d .
H2A H 0.0686 -0.0253 0.1433 0.019 Uiso 1 1 calc R
H2B H 0.0242 -0.0963 0.1545 0.019 Uiso 1 1 calc R
C3 C -0.06085(12) 0.1731(2) -0.0303(3) 0.0243(7) Uani 1 1 d .
H3A H -0.1002 0.1420 -0.0648 0.037 Uiso 1 1 calc R
H3B H -0.0610 0.2179 -0.0840 0.037 Uiso 1 1 calc R
H3C H -0.0526 0.2075 0.0374 0.037 Uiso 1 1 calc R
C4 C -0.01248(12) 0.46713(19) 0.0821(2) 0.0188(6) Uani 1 1 d .
H4A H -0.0264 0.5263 0.0998 0.023 Uiso 1 1 calc R
H4B H -0.0150 0.4148 0.1268 0.023 Uiso 1 1 calc R
C5 C 0.05280(12) 0.55497(18) 0.0420(2) 0.0180(6) Uani 1 1 d .
H5A H 0.0947 0.5626 0.0607 0.022 Uiso 1 1 calc R
H5B H 0.0401 0.6160 0.0585 0.022 Uiso 1 1 calc R
C6 C 0.08718(14) 0.5099(2) 0.2327(2) 0.0254(7) Uani 1 1 d .
H6A H 0.0717 0.5707 0.2413 0.038 Uiso 1 1 calc R
H6B H 0.1292 0.5176 0.2548 0.038 Uiso 1 1 calc R
H6C H 0.0847 0.4618 0.2809 0.038 Uiso 1 1 calc R
C7 C 0.25984(12) 0.15221(18) 0.4875(2) 0.0145(5) Uani 1 1 d .
H7A H 0.3010 0.1428 0.5537 0.017 Uiso 1 1 calc R
H7B H 0.2458 0.0908 0.4470 0.017 Uiso 1 1 calc R
C8 C 0.28146(12) 0.31738(18) 0.4733(2) 0.0141(5) Uani 1 1 d .
H8A H 0.2817 0.3667 0.4230 0.017 Uiso 1 1 calc R
H8B H 0.3230 0.3108 0.5392 0.017 Uiso 1 1 calc R
C9 C 0.30574(12) 0.1954(2) 0.3837(2) 0.0208(6) Uani 1 1 d .
H9A H 0.3453 0.1886 0.4531 0.031 Uiso 1 1 calc R
H9B H 0.3079 0.2437 0.3354 0.031 Uiso 1 1 calc R
H9C H 0.2936 0.1344 0.3439 0.031 Uiso 1 1 calc R
C10 C 0.19736(12) 0.26103(19) -0.1089(2) 0.0170(6) Uani 1 1 d .
H10A H 0.1555 0.2838 -0.1587 0.020 Uiso 1 1 calc R
H10B H 0.2106 0.2325 -0.1570 0.020 Uiso 1 1 calc R
C11 C 0.26235(12) 0.1557(2) 0.0447(2) 0.0161(6) Uani 1 1 d .
H11A H 0.2767 0.1252 -0.0007 0.019 Uiso 1 1 calc R
H11B H 0.2644 0.1079 0.0985 0.019 Uiso 1 1 calc R
C12 C 0.16263(13) 0.1049(2) -0.0992(2) 0.0215(6) Uani 1 1 d .
H12A H 0.1208 0.1249 -0.1497 0.032 Uiso 1 1 calc R
H12B H 0.1644 0.0545 -0.0492 0.032 Uiso 1 1 calc R
H12C H 0.1787 0.0809 -0.1438 0.032 Uiso 1 1 calc R

loop_
_atom_site_aniso_label
_atom_site_aniso_U_11
_atom_site_aniso_U_22
_atom_site_aniso_U_33
_atom_site_aniso_U_23
_atom_site_aniso_U_13
_atom_site_aniso_U_12
Br1 0.01086(14) 0.01687(14) 0.01357(14) 0.00056(10) 0.00717(11) 0.00040(10)
Br2 0.01233(15) 0.01357(14) 0.01160(13) 0.00083(10) 0.00474(11) 0.00094(10)
Br3 0.01061(14) 0.01153(14) 0.01426(13) 0.00023(10) 0.00569(11) 0.00027(10)
Br4 0.01194(14) 0.01360(14) 0.01431(13) -0.00138(10) 0.00743(11) -0.00210(10)
Cu1 0.0113(2) 0.0131(2) 0.0171(2) -0.00071(15) 0.00558(16) -0.00246(15)
Cu2 0.0143(2) 0.0118(2) 0.0185(2) -0.00066(15) 0.00830(17) 0.00175(15)
Cu3 0.0111(2) 0.0186(2) 0.01070(19) -0.00034(15) 0.00439(16) -0.00041(15)
Cu4 0.0140(2) 0.0188(2) 0.0140(2) -0.00122(15) 0.00924(17) 0.00017(15)
N1 0.0107(12) 0.0094(11) 0.0186(11) 0.0009(9) 0.0057(9) 0.0007(8)
N2 0.0134(12) 0.0106(11) 0.0207(11) -0.0003(9) 0.0096(9) -0.0004(9)
N3 0.0098(11) 0.0164(11) 0.0108(10) -0.0007(9) 0.0058(9) -0.0014(8)
N4 0.0143(12) 0.0179(12) 0.0141(11) 0.0017(9) 0.0090(9) 0.0006(9)
C1 0.0165(15) 0.0176(14) 0.0155(13) -0.0043(11) 0.0098(11) -0.0070(11)
C2 0.0144(14) 0.0157(14) 0.0131(13) 0.0014(10) 0.0044(11) -0.0042(11)
C3 0.0115(15) 0.0149(15) 0.0407(18) -0.0005(13) 0.0098(13) 0.0026(11)
C4 0.0189(15) 0.0132(14) 0.0308(16) 0.0051(12) 0.0176(13) 0.0032(11)
C5 0.0153(15) 0.0100(13) 0.0308(16) 0.0028(11) 0.0137(12) -0.0001(10)
C6 0.0251(17) 0.0222(16) 0.0267(16) -0.0079(13) 0.0122(13) 0.0013(12)
C7 0.0157(14) 0.0122(13) 0.0125(12) -0.0003(10) 0.0053(11) 0.0004(10)
C8 0.0138(14) 0.0155(14) 0.0104(12) -0.0001(10) 0.0045(10) -0.0045(10)
C9 0.0100(14) 0.0353(17) 0.0167(14) -0.0023(12) 0.0069(11) 0.0032(12)
C10 0.0126(14) 0.0268(16) 0.0128(13) 0.0040(11) 0.0076(11) 0.0047(11)
C11 0.0156(14) 0.0211(14) 0.0149(13) 0.0062(11) 0.0103(11) 0.0070(11)
C12 0.0235(16) 0.0242(16) 0.0185(14) -0.0071(12) 0.0124(12) -0.0018(12)

loop_
_atom_type_symbol
_atom_type_description
_atom_type_scat_dispersion_real
_atom_type_scat_dispersion_imag
_atom_type_scat_source
C C 0.0181 0.0091 'International Tables Vol C Tables 4.2.6.8 and 6.1.1.4'
H H 0.0000 0.0000 'International Tables Vol C Tables 4.2.6.8 and 6.1.1.4'
N N 0.0311 0.0180 'International Tables Vol C Tables 4.2.6.8 and 6.1.1.4'
Cu Cu -1.9646 0.5888 'International Tables Vol C Tables 4.2.6.8 and 6.1.1.4'
Br Br -0.6763 1.2805 'International Tables Vol C Tables 4.2.6.8 and 6.1.1.4'

loop_
_geom_angle_atom_site_label_1
_geom_angle_atom_site_label_2
_geom_angle_atom_site_label_3
_geom_angle
_geom_angle_site_symmetry_1
_geom_angle_site_symmetry_3
Cu3 Br1 Cu1 67.480(14) . .
Cu3 Br1 Cu2 64.965(14) . .
Cu1 Br1 Cu2 61.322(13) . .
Cu2 Br2 Cu4 67.434(14) . .
Cu2 Br2 Cu1 62.280(14) . .
Cu4 Br2 Cu1 64.470(14) . .
Cu1 Br3 Cu3 67.364(14) . .
Cu1 Br3 Cu4 64.499(14) . .
Cu3 Br3 Cu4 61.928(14) . .
Cu4 Br4 Cu2 67.242(14) . .
Cu4 Br4 Cu3 62.395(14) . .
Cu2 Br4 Cu3 64.869(14) . .
N1 Cu1 Br3 124.68(6) . .
N1 Cu1 Br1 103.01(6) . .
Br3 Cu1 Br1 102.865(16) . .
N1 Cu1 Br2 99.26(6) . .
Br3 Cu1 Br2 111.413(16) . .
Br1 Cu1 Br2 116.211(17) . .
N1 Cu1 Cu2 124.95(6) . .
Br3 Cu1 Cu2 110.356(17) . .
Br1 Cu1 Cu2 60.303(13) . .
Br2 Cu1 Cu2 57.897(13) . .
N1 Cu1 Cu4 148.59(6) . .
Br3 Cu1 Cu4 59.165(13) . .
Br1 Cu1 Cu4 106.111(16) . .
Br2 Cu1 Cu4 57.075(13) . .
Cu2 Cu1 Cu4 63.128(14) . .
N1 Cu1 Cu3 154.07(6) . .
Br3 Cu1 Cu3 57.114(12) . .
Br1 Cu1 Cu3 55.400(12) . .
Br2 Cu1 Cu3 103.403(16) . .
Cu2 Cu1 Cu3 60.494(14) . .
Cu4 Cu1 Cu3 57.166(14) . .
N2 Cu2 Br2 122.73(6) . .
N2 Cu2 Br4 105.86(6) . .
Br2 Cu2 Br4 103.562(16) . .
N2 Cu2 Br1 98.37(6) . .
Br2 Cu2 Br1 116.207(17) . .
Br4 Cu2 Br1 109.507(16) . .
N2 Cu2 Cu1 142.98(6) . .
Br2 Cu2 Cu1 59.822(13) . .
Br4 Cu2 Cu1 109.008(17) . .
Br1 Cu2 Cu1 58.375(13) . .
N2 Cu2 Cu3 130.60(6) . .
Br2 Cu2 Cu3 106.674(16) . .
Br4 Cu2 Cu3 58.400(13) . .
Br1 Cu2 Cu3 55.718(13) . .
Cu1 Cu2 Cu3 62.960(14) . .
N2 Cu2 Cu4 156.26(6) . .
Br2 Cu2 Cu4 56.503(13) . .
Br4 Cu2 Cu4 56.238(13) . .
Br1 Cu2 Cu4 102.413(16) . .
Cu1 Cu2 Cu4 59.995(14) . .
Cu3 Cu2 Cu4 56.984(14) . .
N3 Cu3 Br1 126.76(6) . .
N3 Cu3 Br3 101.15(6) . .
Br1 Cu3 Br3 102.973(16) . .
N3 Cu3 Br4 99.62(6) . .
Br1 Cu3 Br4 111.273(16) . .
Br3 Cu3 Br4 115.400(16) . .
N3 Cu3 Cu4 123.26(6) . .
Br1 Cu3 Cu4 109.899(18) . .
Br3 Cu3 Cu4 59.640(13) . .
Br4 Cu3 Cu4 57.772(13) . .
N3 Cu3 Cu2 150.19(6) . .
Br1 Cu3 Cu2 59.317(13) . .
Br3 Cu3 Cu2 105.482(16) . .
Br4 Cu3 Cu2 56.731(13) . .
Cu4 Cu3 Cu2 62.607(14) . .
N3 Cu3 Cu1 153.26(6) . .
Br1 Cu3 Cu1 57.121(13) . .
Br3 Cu3 Cu1 55.522(12) . .
Br4 Cu3 Cu1 102.482(16) . .
Cu4 Cu3 Cu1 59.738(14) . .
Cu2 Cu3 Cu1 56.546(13) . .
N4 Cu4 Br4 122.73(6) . .
N4 Cu4 Br2 105.26(6) . .
Br4 Cu4 Br2 103.428(16) . .
N4 Cu4 Br3 98.54(6) . .
Br4 Cu4 Br3 116.219(17) . .
Br2 Cu4 Br3 110.089(16) . .
N4 Cu4 Cu3 143.39(6) . .
Br4 Cu4 Cu3 59.832(13) . .
Br2 Cu4 Cu3 109.305(17) . .
Br3 Cu4 Cu3 58.433(13) . .
N4 Cu4 Cu1 130.75(6) . .
Br4 Cu4 Cu1 106.514(16) . .
Br2 Cu4 Cu1 58.455(13) . .
Br3 Cu4 Cu1 56.336(12) . .
Cu3 Cu4 Cu1 63.096(14) . .
N4 Cu4 Cu2 155.43(6) . .
Br4 Cu4 Cu2 56.519(12) . .
Br2 Cu4 Cu2 56.064(13) . .
Br3 Cu4 Cu2 102.976(16) . .
Cu3 Cu4 Cu2 60.408(14) . .
Cu1 Cu4 Cu2 56.878(14) . .
C1 N1 C3 108.5(2) . .
C1 N1 C2 108.9(2) . 5
C3 N1 C2 107.9(2) . 5
C1 N1 Cu1 111.63(16) . .
C3 N1 Cu1 109.14(16) . .
C2 N1 Cu1 110.66(16) 5 .
C6 N2 C4 108.7(2) . .
C6 N2 C5 108.5(2) . .
C4 N2 C5 108.2(2) . .
C6 N2 Cu2 107.59(17) . .
C4 N2 Cu2 112.10(16) . .
C5 N2 Cu2 111.75(16) . .
C9 N3 C7 108.7(2) . .
C9 N3 C8 108.0(2) . .
C7 N3 C8 108.81(19) . .
C9 N3 Cu3 108.98(16) . .
C7 N3 Cu3 111.41(16) . .
C8 N3 Cu3 110.87(16) . .
C12 N4 C11 108.6(2) . .
C12 N4 C10 108.2(2) . .
C11 N4 C10 108.4(2) . .
C12 N4 Cu4 107.72(16) . .
C11 N4 Cu4 111.78(15) . .
C10 N4 Cu4 112.00(16) . .
N1 C1 C2 111.0(2) . .
N1 C1 H1A 109.4 . .
C2 C1 H1A 109.4 . .
N1 C1 H1B 109.4 . .
C2 C1 H1B 109.4 . .
H1A C1 H1B 108.0 . .
N1 C2 C1 110.7(2) 5 .
N1 C2 H2A 109.5 5 .
C1 C2 H2A 109.5 . .
N1 C2 H2B 109.5 5 .
C1 C2 H2B 109.5 . .
H2A C2 H2B 108.1 . .
N1 C3 H3A 109.5 . .
N1 C3 H3B 109.5 . .
H3A C3 H3B 109.5 . .
N1 C3 H3C 109.5 . .
H3A C3 H3C 109.5 . .
H3B C3 H3C 109.5 . .
N2 C4 C5 110.9(2) . 5_565
N2 C4 H4A 109.5 . .
C5 C4 H4A 109.5 5_565 .
N2 C4 H4B 109.5 . .
C5 C4 H4B 109.5 5_565 .
H4A C4 H4B 108.0 . .
N2 C5 C4 112.1(2) . 5_565
N2 C5 H5A 109.2 . .
C4 C5 H5A 109.2 5_565 .
N2 C5 H5B 109.2 . .
C4 C5 H5B 109.2 5_565 .
H5A C5 H5B 107.9 . .
N2 C6 H6A 109.5 . .
N2 C6 H6B 109.5 . .
H6A C6 H6B 109.5 . .
N2 C6 H6C 109.5 . .
H6A C6 H6C 109.5 . .
H6B C6 H6C 109.5 . .
N3 C7 C8 111.0(2) . 7_556
N3 C7 H7A 109.4 . .
C8 C7 H7A 109.4 7_556 .
N3 C7 H7B 109.4 . .
C8 C7 H7B 109.4 7_556 .
H7A C7 H7B 108.0 . .
N3 C8 C7 110.6(2) . 7_556
N3 C8 H8A 109.5 . .
C7 C8 H8A 109.5 7_556 .
N3 C8 H8B 109.5 . .
C7 C8 H8B 109.5 7_556 .
H8A C8 H8B 108.1 . .
N3 C9 H9A 109.5 . .
N3 C9 H9B 109.5 . .
H9A C9 H9B 109.5 . .
N3 C9 H9C 109.5 . .
H9A C9 H9C 109.5 . .
H9B C9 H9C 109.5 . .
N4 C10 C11 111.2(2) . 7
N4 C10 H10A 109.4 . .
C11 C10 H10A 109.4 7 .
N4 C10 H10B 109.4 . .
C11 C10 H10B 109.4 7 .
H10A C10 H10B 108.0 . .
N4 C11 C10 110.9(2) . 7
N4 C11 H11A 109.5 . .
C10 C11 H11A 109.5 7 .
N4 C11 H11B 109.5 . .
C10 C11 H11B 109.5 7 .
H11A C11 H11B 108.0 . .
N4 C12 H12A 109.5 . .
N4 C12 H12B 109.5 . .
H12A C12 H12B 109.5 . .
N4 C12 H12C 109.5 . .
H12A C12 H12C 109.5 . .
H12B C12 H12C 109.5 . .

loop_
_geom_bond_atom_site_label_1
_geom_bond_atom_site_label_2
_geom_bond_distance
_geom_bond_site_symmetry_2
Br1 Cu3 2.4956(5) .
Br1 Cu1 2.5462(5) .
Br1 Cu2 2.5975(5) .
Br2 Cu2 2.5104(5) .
Br2 Cu4 2.5233(5) .
Br2 Cu1 2.5619(5) .
Br3 Cu1 2.5014(5) .
Br3 Cu3 2.5482(5) .
Br3 Cu4 2.5806(5) .
Br4 Cu4 2.5191(5) .
Br4 Cu2 2.5273(5) .
Br4 Cu3 2.5745(5) .
Cu1 N1 2.093(2) .
Cu1 Cu2 2.6234(5) .
Cu1 Cu4 2.7126(5) .
Cu1 Cu3 2.8007(5) .
Cu2 N2 2.091(2) .
Cu2 Cu3 2.7366(5) .
Cu2 Cu4 2.7942(5) .
Cu3 N3 2.100(2) .
Cu3 Cu4 2.6389(6) .
Cu4 N4 2.093(2) .
N1 C1 1.477(3) .
N1 C3 1.486(3) .
N1 C2 1.486(3) 5
N2 C6 1.479(3) .
N2 C4 1.483(3) .
N2 C5 1.487(3) .
N3 C9 1.473(3) .
N3 C7 1.486(3) .
N3 C8 1.493(3) .
N4 C12 1.482(3) .
N4 C11 1.488(3) .
N4 C10 1.489(3) .
C1 C2 1.508(4) .
C1 H1A 0.9900 .
C1 H1B 0.9900 .
C2 N1 1.487(3) 5
C2 H2A 0.9900 .
C2 H2B 0.9900 .
C3 H3A 0.9800 .
C3 H3B 0.9800 .
C3 H3C 0.9800 .
C4 C5 1.512(4) 5_565
C4 H4A 0.9900 .
C4 H4B 0.9900 .
C5 C4 1.512(4) 5_565
C5 H5A 0.9900 .
C5 H5B 0.9900 .
C6 H6A 0.9800 .
C6 H6B 0.9800 .
C6 H6C 0.9800 .
C7 C8 1.511(4) 7_556
C7 H7A 0.9900 .
C7 H7B 0.9900 .
C8 C7 1.511(4) 7_556
C8 H8A 0.9900 .
C8 H8B 0.9900 .
C9 H9A 0.9800 .
C9 H9B 0.9800 .
C9 H9C 0.9800 .
C10 C11 1.512(4) 7
C10 H10A 0.9900 .
C10 H10B 0.9900 .
C11 C10 1.512(4) 7
C11 H11A 0.9900 .
C11 H11B 0.9900 .
C12 H12A 0.9800 .
C12 H12B 0.9800 .
C12 H12C 0.9800 .

loop_
_geom_torsion_atom_site_label_1
_geom_torsion_atom_site_label_2
_geom_torsion_atom_site_label_3
_geom_torsion_atom_site_label_4
_geom_torsion
_geom_torsion_site_symmetry_1
_geom_torsion_site_symmetry_4
Cu3 Br3 Cu1 N1 -148.75(8) . .
Cu4 Br3 Cu1 N1 142.72(8) . .
Cu3 Br3 Cu1 Br1 -32.723(14) . .
Cu4 Br3 Cu1 Br1 -101.255(17) . .
Cu3 Br3 Cu1 Br2 92.461(17) . .
Cu4 Br3 Cu1 Br2 23.929(15) . .
Cu3 Br3 Cu1 Cu2 30.065(16) . .
Cu4 Br3 Cu1 Cu2 -38.467(17) . .
Cu3 Br3 Cu1 Cu4 68.532(15) . .
Cu4 Br3 Cu1 Cu3 -68.532(15) . .
Cu3 Br1 Cu1 N1 164.14(6) . .
Cu2 Br1 Cu1 N1 -123.03(6) . .
Cu3 Br1 Cu1 Br3 33.470(15) . .
Cu2 Br1 Cu1 Br3 106.291(17) . .
Cu3 Br1 Cu1 Br2 -88.525(19) . .
Cu2 Br1 Cu1 Br2 -15.704(16) . .
Cu3 Br1 Cu1 Cu2 -72.821(15) . .
Cu3 Br1 Cu1 Cu4 -27.760(16) . .
Cu2 Br1 Cu1 Cu4 45.060(16) . .
Cu2 Br1 Cu1 Cu3 72.821(15) . .
Cu2 Br2 Cu1 N1 125.66(6) . .
Cu4 Br2 Cu1 N1 -157.61(6) . .
Cu2 Br2 Cu1 Br3 -101.249(18) . .
Cu4 Br2 Cu1 Br3 -24.514(16) . .
Cu2 Br2 Cu1 Br1 16.114(17) . .
Cu4 Br2 Cu1 Br1 92.850(19) . .
Cu4 Br2 Cu1 Cu2 76.735(15) . .
Cu2 Br2 Cu1 Cu4 -76.735(15) . .
Cu2 Br2 Cu1 Cu3 -41.654(15) . .
Cu4 Br2 Cu1 Cu3 35.082(15) . .
Cu4 Br2 Cu2 N2 151.59(7) . .
Cu1 Br2 Cu2 N2 -136.40(7) . .
Cu4 Br2 Cu2 Br4 32.308(15) . .
Cu1 Br2 Cu2 Br4 104.318(17) . .
Cu4 Br2 Cu2 Br1 -87.797(19) . .
Cu1 Br2 Cu2 Br1 -15.787(16) . .
Cu4 Br2 Cu2 Cu1 -72.010(15) . .
Cu4 Br2 Cu2 Cu3 -28.324(16) . .
Cu1 Br2 Cu2 Cu3 43.686(16) . .
Cu1 Br2 Cu2 Cu4 72.010(15) . .
Cu4 Br4 Cu2 N2 -162.71(6) . .
Cu3 Br4 Cu2 N2 128.28(6) . .
Cu4 Br4 Cu2 Br2 -32.420(15) . .
Cu3 Br4 Cu2 Br2 -101.428(17) . .
Cu4 Br4 Cu2 Br1 92.149(17) . .
Cu3 Br4 Cu2 Br1 23.142(15) . .
Cu4 Br4 Cu2 Cu1 29.946(16) . .
Cu3 Br4 Cu2 Cu1 -39.062(16) . .
Cu4 Br4 Cu2 Cu3 69.008(15) . .
Cu3 Br4 Cu2 Cu4 -69.008(15) . .
Cu3 Br1 Cu2 N2 -134.09(6) . .
Cu1 Br1 Cu2 N2 149.00(6) . .
Cu3 Br1 Cu2 Br2 92.951(19) . .
Cu1 Br1 Cu2 Br2 16.034(16) . .
Cu3 Br1 Cu2 Br4 -23.898(15) . .
Cu1 Br1 Cu2 Br4 -100.815(18) . .
Cu3 Br1 Cu2 Cu1 76.917(15) . .
Cu1 Br1 Cu2 Cu3 -76.917(15) . .
Cu3 Br1 Cu2 Cu4 34.385(15) . .
Cu1 Br1 Cu2 Cu4 -42.532(15) . .
N1 Cu1 Cu2 N2 27.45(13) . .
Br3 Cu1 Cu2 N2 -151.36(10) . .
Br1 Cu1 Cu2 N2 -57.82(11) . .
Br2 Cu1 Cu2 N2 105.52(11) . .
Cu4 Cu1 Cu2 N2 171.85(11) . .
Cu3 Cu1 Cu2 N2 -122.46(11) . .
N1 Cu1 Cu2 Br2 -78.07(8) . .
Br3 Cu1 Cu2 Br2 103.116(18) . .
Br1 Cu1 Cu2 Br2 -163.341(17) . .
Cu4 Cu1 Cu2 Br2 66.333(14) . .
Cu3 Cu1 Cu2 Br2 132.023(17) . .
N1 Cu1 Cu2 Br4 -173.04(8) . .
Br3 Cu1 Cu2 Br4 8.15(2) . .
Br1 Cu1 Cu2 Br4 101.691(17) . .
Br2 Cu1 Cu2 Br4 -94.967(17) . .
Cu4 Cu1 Cu2 Br4 -28.635(16) . .
Cu3 Cu1 Cu2 Br4 37.056(15) . .
N1 Cu1 Cu2 Br1 85.27(8) . .
Br3 Cu1 Cu2 Br1 -93.543(17) . .
Br2 Cu1 Cu2 Br1 163.341(17) . .
Cu4 Cu1 Cu2 Br1 -130.326(17) . .
Cu3 Cu1 Cu2 Br1 -64.635(13) . .
N1 Cu1 Cu2 Cu3 149.90(8) . .
Br3 Cu1 Cu2 Cu3 -28.907(16) . .
Br1 Cu1 Cu2 Cu3 64.635(13) . .
Br2 Cu1 Cu2 Cu3 -132.023(17) . .
Cu4 Cu1 Cu2 Cu3 -65.691(15) . .
N1 Cu1 Cu2 Cu4 -144.40(8) . .
Br3 Cu1 Cu2 Cu4 36.783(16) . .
Br1 Cu1 Cu2 Cu4 130.326(17) . .
Br2 Cu1 Cu2 Cu4 -66.333(14) . .
Cu3 Cu1 Cu2 Cu4 65.691(15) . .
Cu1 Br1 Cu3 N3 -147.62(8) . .
Cu2 Br1 Cu3 N3 144.70(8) . .
Cu1 Br1 Cu3 Br3 -32.793(14) . .
Cu2 Br1 Cu3 Br3 -100.477(16) . .
Cu1 Br1 Cu3 Br4 91.403(18) . .
Cu2 Br1 Cu3 Br4 23.720(15) . .
Cu1 Br1 Cu3 Cu4 29.288(16) . .
Cu2 Br1 Cu3 Cu4 -38.396(16) . .
Cu1 Br1 Cu3 Cu2 67.684(14) . .
Cu2 Br1 Cu3 Cu1 -67.684(14) . .
Cu1 Br3 Cu3 N3 165.67(6) . .
Cu4 Br3 Cu3 N3 -122.17(6) . .
Cu1 Br3 Cu3 Br1 33.489(15) . .
Cu4 Br3 Cu3 Br1 105.656(18) . .
Cu1 Br3 Cu3 Br4 -87.946(19) . .
Cu4 Br3 Cu3 Br4 -15.780(16) . .
Cu1 Br3 Cu3 Cu4 -72.167(15) . .
Cu1 Br3 Cu3 Cu2 -27.855(16) . .
Cu4 Br3 Cu3 Cu2 44.312(16) . .
Cu4 Br3 Cu3 Cu1 72.167(15) . .
Cu4 Br4 Cu3 N3 123.42(6) . .
Cu2 Br4 Cu3 N3 -160.28(6) . .
Cu4 Br4 Cu3 Br1 -100.739(19) . .
Cu2 Br4 Cu3 Br1 -24.441(16) . .
Cu4 Br4 Cu3 Br3 16.104(16) . .
Cu2 Br4 Cu3 Br3 92.401(19) . .
Cu2 Br4 Cu3 Cu4 76.297(16) . .
Cu4 Br4 Cu3 Cu2 -76.297(16) . .
Cu4 Br4 Cu3 Cu1 -41.435(16) . .
Cu2 Br4 Cu3 Cu1 34.862(15) . .
N2 Cu2 Cu3 N3 -41.99(15) . .
Br2 Cu2 Cu3 N3 137.92(12) . .
Br4 Cu2 Cu3 N3 42.00(12) . .
Br1 Cu2 Cu3 N3 -111.37(12) . .
Cu1 Cu2 Cu3 N3 -179.99(12) . .
Cu4 Cu2 Cu3 N3 109.76(12) . .
N2 Cu2 Cu3 Br1 69.38(8) . .
Br2 Cu2 Cu3 Br1 -110.717(18) . .
Br4 Cu2 Cu3 Br1 153.363(17) . .
Cu1 Cu2 Cu3 Br1 -68.621(14) . .
Cu4 Cu2 Cu3 Br1 -138.871(17) . .
N2 Cu2 Cu3 Br3 165.49(8) . .
Br2 Cu2 Cu3 Br3 -14.60(2) . .
Br4 Cu2 Cu3 Br3 -110.523(17) . .
Br1 Cu2 Cu3 Br3 96.114(16) . .
Cu1 Cu2 Cu3 Br3 27.493(15) . .
Cu4 Cu2 Cu3 Br3 -42.757(15) . .
N2 Cu2 Cu3 Br4 -83.98(8) . .
Br2 Cu2 Cu3 Br4 95.920(17) . .
Br1 Cu2 Cu3 Br4 -153.363(17) . .
Cu1 Cu2 Cu3 Br4 138.016(17) . .
Cu4 Cu2 Cu3 Br4 67.766(14) . .
N2 Cu2 Cu3 Cu4 -151.75(8) . .
Br2 Cu2 Cu3 Cu4 28.154(16) . .
Br4 Cu2 Cu3 Cu4 -67.766(14) . .
Br1 Cu2 Cu3 Cu4 138.871(17) . .
Cu1 Cu2 Cu3 Cu4 70.250(15) . .
N2 Cu2 Cu3 Cu1 138.00(8) . .
Br2 Cu2 Cu3 Cu1 -42.096(15) . .
Br4 Cu2 Cu3 Cu1 -138.016(17) . .
Br1 Cu2 Cu3 Cu1 68.621(14) . .
Cu4 Cu2 Cu3 Cu1 -70.250(15) . .
N1 Cu1 Cu3 N3 70.01(19) . .
Br3 Cu1 Cu3 N3 -32.68(13) . .
Br1 Cu1 Cu3 N3 107.51(13) . .
Br2 Cu1 Cu3 N3 -139.71(13) . .
Cu2 Cu1 Cu3 N3 179.99(13) . .
Cu4 Cu1 Cu3 N3 -104.67(13) . .
N1 Cu1 Cu3 Br1 -37.50(14) . .
Br3 Cu1 Cu3 Br1 -140.189(17) . .
Br2 Cu1 Cu3 Br1 112.781(17) . .
Cu2 Cu1 Cu3 Br1 72.473(15) . .
Cu4 Cu1 Cu3 Br1 147.822(18) . .
N1 Cu1 Cu3 Br3 102.69(14) . .
Br1 Cu1 Cu3 Br3 140.189(17) . .
Br2 Cu1 Cu3 Br3 -107.029(17) . .
Cu2 Cu1 Cu3 Br3 -147.338(18) . .
Cu4 Cu1 Cu3 Br3 -71.989(14) . .
N1 Cu1 Cu3 Br4 -144.92(14) . .
Br3 Cu1 Cu3 Br4 112.390(17) . .
Br1 Cu1 Cu3 Br4 -107.420(17) . .
Br2 Cu1 Cu3 Br4 5.361(19) . .
Cu2 Cu1 Cu3 Br4 -34.947(15) . .
Cu4 Cu1 Cu3 Br4 40.401(15) . .
N1 Cu1 Cu3 Cu4 174.68(14) . .
Br3 Cu1 Cu3 Cu4 71.989(14) . .
Br1 Cu1 Cu3 Cu4 -147.822(18) . .
Br2 Cu1 Cu3 Cu4 -35.040(15) . .
Cu2 Cu1 Cu3 Cu4 -75.349(16) . .
N1 Cu1 Cu3 Cu2 -109.97(14) . .
Br3 Cu1 Cu3 Cu2 147.338(18) . .
Br1 Cu1 Cu3 Cu2 -72.473(15) . .
Br2 Cu1 Cu3 Cu2 40.309(15) . .
Cu4 Cu1 Cu3 Cu2 75.349(16) . .
Cu2 Br4 Cu4 N4 150.58(7) . .
Cu3 Br4 Cu4 N4 -136.90(7) . .
Cu2 Br4 Cu4 Br2 32.214(15) . .
Cu3 Br4 Cu4 Br2 104.735(17) . .
Cu2 Br4 Cu4 Br3 -88.530(19) . .
Cu3 Br4 Cu4 Br3 -16.010(16) . .
Cu2 Br4 Cu4 Cu3 -72.521(15) . .
Cu2 Br4 Cu4 Cu1 -28.430(16) . .
Cu3 Br4 Cu4 Cu1 44.091(16) . .
Cu3 Br4 Cu4 Cu2 72.521(15) . .
Cu2 Br2 Cu4 N4 -162.30(7) . .
Cu1 Br2 Cu4 N4 128.79(6) . .
Cu2 Br2 Cu4 Br4 -32.406(15) . .
Cu1 Br2 Cu4 Br4 -101.323(17) . .
Cu2 Br2 Cu4 Br3 92.411(17) . .
Cu1 Br2 Cu4 Br3 23.495(15) . .
Cu2 Br2 Cu4 Cu3 29.961(17) . .
Cu1 Br2 Cu4 Cu3 -38.955(16) . .
Cu2 Br2 Cu4 Cu1 68.916(15) . .
Cu1 Br2 Cu4 Cu2 -68.916(15) . .
Cu1 Br3 Cu4 N4 -133.87(6) . .
Cu3 Br3 Cu4 N4 149.36(6) . .
Cu1 Br3 Cu4 Br4 93.020(19) . .
Cu3 Br3 Cu4 Br4 16.252(16) . .
Cu1 Br3 Cu4 Br2 -24.093(15) . .
Cu3 Br3 Cu4 Br2 -100.861(18) . .
Cu1 Br3 Cu4 Cu3 76.768(15) . .
Cu3 Br3 Cu4 Cu1 -76.768(15) . .
Cu1 Br3 Cu4 Cu2 34.189(15) . .
Cu3 Br3 Cu4 Cu2 -42.580(15) . .
N3 Cu3 Cu4 N4 25.65(13) . .
Br1 Cu3 Cu4 N4 -151.39(11) . .
Br3 Cu3 Cu4 N4 -57.68(11) . .
Br4 Cu3 Cu4 N4 105.44(11) . .
Cu2 Cu3 Cu4 N4 171.63(11) . .
Cu1 Cu3 Cu4 N4 -122.98(11) . .
N3 Cu3 Cu4 Br4 -79.79(7) . .
Br1 Cu3 Cu4 Br4 103.175(18) . .
Br3 Cu3 Cu4 Br4 -163.119(17) . .
Cu2 Cu3 Cu4 Br4 66.190(14) . .
Cu1 Cu3 Cu4 Br4 131.577(17) . .
N3 Cu3 Cu4 Br2 -174.43(7) . .
Br1 Cu3 Cu4 Br2 8.53(2) . .
Br3 Cu3 Cu4 Br2 102.235(17) . .
Br4 Cu3 Cu4 Br2 -94.647(17) . .
Cu2 Cu3 Cu4 Br2 -28.456(16) . .
Cu1 Cu3 Cu4 Br2 36.930(15) . .
N3 Cu3 Cu4 Br3 83.33(7) . .
Br1 Cu3 Cu4 Br3 -93.706(17) . .
Br4 Cu3 Cu4 Br3 163.119(17) . .
Cu2 Cu3 Cu4 Br3 -130.691(17) . .
Cu1 Cu3 Cu4 Br3 -65.305(13) . .
N3 Cu3 Cu4 Cu1 148.64(7) . .
Br1 Cu3 Cu4 Cu1 -28.402(16) . .
Br3 Cu3 Cu4 Cu1 65.305(13) . .
Br4 Cu3 Cu4 Cu1 -131.577(17) . .
Cu2 Cu3 Cu4 Cu1 -65.386(15) . .
N3 Cu3 Cu4 Cu2 -145.98(7) . .
Br1 Cu3 Cu4 Cu2 36.985(16) . .
Br3 Cu3 Cu4 Cu2 130.691(17) . .
Br4 Cu3 Cu4 Cu2 -66.190(14) . .
Cu1 Cu3 Cu4 Cu2 65.386(15) . .
N1 Cu1 Cu4 N4 -36.86(14) . .
Br3 Cu1 Cu4 N4 70.23(8) . .
Br1 Cu1 Cu4 N4 165.82(8) . .
Br2 Cu1 Cu4 N4 -83.04(8) . .
Cu2 Cu1 Cu4 N4 -150.60(8) . .
Cu3 Cu1 Cu4 N4 138.68(8) . .
N1 Cu1 Cu4 Br4 142.04(12) . .
Br3 Cu1 Cu4 Br4 -110.868(18) . .
Br1 Cu1 Cu4 Br4 -15.27(2) . .
Br2 Cu1 Cu4 Br4 95.867(17) . .
Cu2 Cu1 Cu4 Br4 28.303(16) . .
Cu3 Cu1 Cu4 Br4 -42.421(15) . .
N1 Cu1 Cu4 Br2 46.17(12) . .
Br3 Cu1 Cu4 Br2 153.265(17) . .
Br1 Cu1 Cu4 Br2 -111.141(17) . .
Cu2 Cu1 Cu4 Br2 -67.564(14) . .
Cu3 Cu1 Cu4 Br2 -138.288(17) . .
N1 Cu1 Cu4 Br3 -107.09(12) . .
Br1 Cu1 Cu4 Br3 95.594(17) . .
Br2 Cu1 Cu4 Br3 -153.265(17) . .
Cu2 Cu1 Cu4 Br3 139.170(17) . .
Cu3 Cu1 Cu4 Br3 68.447(14) . .
N1 Cu1 Cu4 Cu3 -175.54(12) . .
Br3 Cu1 Cu4 Cu3 -68.447(14) . .
Br1 Cu1 Cu4 Cu3 27.148(15) . .
Br2 Cu1 Cu4 Cu3 138.288(17) . .
Cu2 Cu1 Cu4 Cu3 70.724(15) . .
N1 Cu1 Cu4 Cu2 113.74(12) . .
Br3 Cu1 Cu4 Cu2 -139.170(17) . .
Br1 Cu1 Cu4 Cu2 -43.576(15) . .
Br2 Cu1 Cu4 Cu2 67.564(14) . .
Cu3 Cu1 Cu4 Cu2 -70.724(15) . .
N2 Cu2 Cu4 N4 -51.2(2) . .
Br2 Cu2 Cu4 N4 44.87(15) . .
Br4 Cu2 Cu4 N4 -96.45(15) . .
Br1 Cu2 Cu4 N4 158.24(15) . .
Cu1 Cu2 Cu4 N4 116.58(15) . .
Cu3 Cu2 Cu4 N4 -167.95(15) . .
N2 Cu2 Cu4 Br4 45.26(16) . .
Br2 Cu2 Cu4 Br4 141.320(17) . .
Br1 Cu2 Cu4 Br4 -105.316(17) . .
Cu1 Cu2 Cu4 Br4 -146.975(18) . .
Cu3 Cu2 Cu4 Br4 -71.502(14) . .
N2 Cu2 Cu4 Br2 -96.06(16) . .
Br4 Cu2 Cu4 Br2 -141.320(17) . .
Br1 Cu2 Cu4 Br2 113.364(17) . .
Cu1 Cu2 Cu4 Br2 71.705(14) . .
Cu3 Cu2 Cu4 Br2 147.178(18) . .
N2 Cu2 Cu4 Br3 158.29(16) . .
Br2 Cu2 Cu4 Br3 -105.652(17) . .
Br4 Cu2 Cu4 Br3 113.028(17) . .
Br1 Cu2 Cu4 Br3 7.712(19) . .
Cu1 Cu2 Cu4 Br3 -33.947(15) . .
Cu3 Cu2 Cu4 Br3 41.526(15) . .
N2 Cu2 Cu4 Cu3 116.76(16) . .
Br2 Cu2 Cu4 Cu3 -147.178(18) . .
Br4 Cu2 Cu4 Cu3 71.502(14) . .
Br1 Cu2 Cu4 Cu3 -33.814(15) . .
Cu1 Cu2 Cu4 Cu3 -75.474(16) . .
N2 Cu2 Cu4 Cu1 -167.76(16) . .
Br2 Cu2 Cu4 Cu1 -71.705(14) . .
Br4 Cu2 Cu4 Cu1 146.975(18) . .
Br1 Cu2 Cu4 Cu1 41.659(15) . .
Cu3 Cu2 Cu4 Cu1 75.474(16) . .
Br3 Cu1 N1 C1 54.26(19) . .
Br1 Cu1 N1 C1 -61.70(17) . .
Br2 Cu1 N1 C1 178.50(15) . .
Cu2 Cu1 N1 C1 -124.39(15) . .
Cu4 Cu1 N1 C1 140.65(14) . .
Cu3 Cu1 N1 C1 -30.8(3) . .
Br3 Cu1 N1 C3 174.16(15) . .
Br1 Cu1 N1 C3 58.20(18) . .
Br2 Cu1 N1 C3 -61.60(18) . .
Cu2 Cu1 N1 C3 -4.5(2) . .
Cu4 Cu1 N1 C3 -99.4(2) . .
Cu3 Cu1 N1 C3 89.1(2) . .
Br3 Cu1 N1 C2 -67.21(17) . 5
Br1 Cu1 N1 C2 176.83(15) . 5
Br2 Cu1 N1 C2 57.03(16) . 5
Cu2 Cu1 N1 C2 114.15(15) . 5
Cu4 Cu1 N1 C2 19.2(2) . 5
Cu3 Cu1 N1 C2 -152.22(13) . 5
Br2 Cu2 N2 C6 -172.79(15) . .
Br4 Cu2 N2 C6 -54.61(17) . .
Br1 Cu2 N2 C6 58.51(17) . .
Cu1 Cu2 N2 C6 105.27(18) . .
Cu3 Cu2 N2 C6 7.1(2) . .
Cu4 Cu2 N2 C6 -92.5(2) . .
Br2 Cu2 N2 C4 67.75(18) . .
Br4 Cu2 N2 C4 -174.06(15) . .
Br1 Cu2 N2 C4 -60.94(17) . .
Cu1 Cu2 N2 C4 -14.2(2) . .
Cu3 Cu2 N2 C4 -112.36(16) . .
Cu4 Cu2 N2 C4 148.06(14) . .
Br2 Cu2 N2 C5 -53.85(19) . .
Br4 Cu2 N2 C5 64.34(17) . .
Br1 Cu2 N2 C5 177.46(16) . .
Cu1 Cu2 N2 C5 -135.78(15) . .
Cu3 Cu2 N2 C5 126.04(15) . .
Cu4 Cu2 N2 C5 26.5(3) . .
Br1 Cu3 N3 C9 165.59(15) . .
Br3 Cu3 N3 C9 49.94(18) . .
Br4 Cu3 N3 C9 -68.54(17) . .
Cu4 Cu3 N3 C9 -10.9(2) . .
Cu2 Cu3 N3 C9 -103.11(19) . .
Cu1 Cu3 N3 C9 76.9(2) . .
Br1 Cu3 N3 C7 45.70(19) . .
Br3 Cu3 N3 C7 -69.95(16) . .
Br4 Cu3 N3 C7 171.57(15) . .
Cu4 Cu3 N3 C7 -130.82(14) . .
Cu2 Cu3 N3 C7 137.00(14) . .
Cu1 Cu3 N3 C7 -43.0(2) . .
Br1 Cu3 N3 C8 -75.64(17) . .
Br3 Cu3 N3 C8 168.71(15) . .
Br4 Cu3 N3 C8 50.23(16) . .
Cu4 Cu3 N3 C8 107.84(15) . .
Cu2 Cu3 N3 C8 15.7(2) . .
Cu1 Cu3 N3 C8 -164.31(12) . .
Br4 Cu4 N4 C12 -173.89(14) . .
Br2 Cu4 N4 C12 -56.40(17) . .
Br3 Cu4 N4 C12 57.24(17) . .
Cu3 Cu4 N4 C12 103.96(17) . .
Cu1 Cu4 N4 C12 4.9(2) . .
Cu2 Cu4 N4 C12 -93.8(2) . .
Br4 Cu4 N4 C11 66.87(18) . .
Br2 Cu4 N4 C11 -175.65(15) . .
Br3 Cu4 N4 C11 -62.00(17) . .
Cu3 Cu4 N4 C11 -15.3(2) . .
Cu1 Cu4 N4 C11 -114.38(16) . .
Cu2 Cu4 N4 C11 147.00(14) . .
Br4 Cu4 N4 C10 -55.06(19) . .
Br2 Cu4 N4 C10 62.43(17) . .
Br3 Cu4 N4 C10 176.07(16) . .
Cu3 Cu4 N4 C10 -137.20(14) . .
Cu1 Cu4 N4 C10 123.69(16) . .
Cu2 Cu4 N4 C10 25.1(3) . .
C3 N1 C1 C2 175.2(2) . .
C2 N1 C1 C2 57.9(3) 5 .
Cu1 N1 C1 C2 -64.5(2) . .
N1 C1 C2 N1 -59.0(3) . 5
C6 N2 C4 C5 174.3(2) . 5_565
C5 N2 C4 C5 56.8(3) . 5_565
Cu2 N2 C4 C5 -66.9(2) . 5_565
C6 N2 C5 C4 -175.2(2) . 5_565
C4 N2 C5 C4 -57.5(3) . 5_565
Cu2 N2 C5 C4 66.4(2) . 5_565
C9 N3 C7 C8 175.5(2) . 7_556
C8 N3 C7 C8 58.1(3) . 7_556
Cu3 N3 C7 C8 -64.5(2) . 7_556
C9 N3 C8 C7 -175.7(2) . 7_556
C7 N3 C8 C7 -57.9(3) . 7_556
Cu3 N3 C8 C7 65.0(2) . 7_556
C12 N4 C10 C11 -175.4(2) . 7
C11 N4 C10 C11 -57.8(3) . 7
Cu4 N4 C10 C11 66.0(2) . 7
C12 N4 C11 C10 174.9(2) . 7
C10 N4 C11 C10 57.6(3) . 7
Cu4 N4 C11 C10 -66.4(2) . 7
